data_4081198
loop_
_publ_author_name
'Wambach, Truman C.'
'Ahn, Jun Myun'
'Patrick, Brian O.'
'Fryzuk, Michael D.'

_publ_section_title
;
 Use of the Imine--Enamine Equilibrium in Cooperative Ligand Design
;
_journal_issue 15
_journal_name_full Organometallics
_journal_page_first 4431
_journal_paper_doi 10.1021/om400688v
_journal_volume 32
_journal_year 2013
_chemical_formula_moiety 'C31 H33 Ir N O2 P'
_chemical_formula_sum 'C31 H33 Ir N O2 P'
_chemical_formula_weight 674.75
_chemical_name_common {CY5[NP]DIPP(PPh2)}Ir(CO)2
_chemical_name_systematic
;
 ?
;
_space_group_IT_number 2
_symmetry_cell_setting triclinic
_symmetry_space_group_name_Hall '-P 1'
_symmetry_space_group_name_H-M 'P -1'
_atom_sites_solution_hydrogens geom
_atom_sites_solution_primary direct
_atom_sites_solution_secondary difmap
_audit_creation_method SHELXL-97
_cell_angle_alpha 81.112(5)
_cell_angle_beta 78.791(5)
_cell_angle_gamma 68.378(5)
_cell_formula_units_Z 2
_cell_length_a 8.700(5)
_cell_length_b 9.338(5)
_cell_length_c 18.565(5)
_cell_measurement_temperature 173
_cell_volume 1369.7(11)
_computing_cell_refinement BRUKERSAINT
_computing_data_collection 'BRUKER APEX2'
_computing_data_reduction BRUKERSAINT
_computing_molecular_graphics 'BRUKER SHELXTL'
_computing_publication_material 'BRUKER SHELXTL'
_computing_structure_refinement 'SHELXL-97 (Sheldrick, 2008)'
_computing_structure_solution 'SHELXS-97 (SHELDICK, 2008)'
_diffrn_ambient_temperature 173
_diffrn_measured_fraction_theta_full 0.991
_diffrn_measured_fraction_theta_max 0.991
_diffrn_measurement_device_type 'BRUKER APEX-II CCD'
_diffrn_measurement_method 'area detector'
_diffrn_radiation_monochromator graphite
_diffrn_radiation_source 'fine-focus sealed tube'
_diffrn_radiation_type MoK\a
_diffrn_radiation_wavelength 0.71069
_diffrn_reflns_av_R_equivalents 0.0362
_diffrn_reflns_av_sigmaI/netI 0.0290
_diffrn_reflns_limit_h_max 10
_diffrn_reflns_limit_h_min -10
_diffrn_reflns_limit_k_max 11
_diffrn_reflns_limit_k_min -10
_diffrn_reflns_limit_l_max 22
_diffrn_reflns_limit_l_min -21
_diffrn_reflns_number 17076
_diffrn_reflns_theta_full 25.05
_diffrn_reflns_theta_max 25.05
_diffrn_reflns_theta_min 2.25
_exptl_absorpt_coefficient_mu 4.961
_exptl_absorpt_correction_T_max 0.609
_exptl_absorpt_correction_T_min 0.356
_exptl_absorpt_correction_type multi-scan
_exptl_absorpt_process_details 'SADABS 08/1'
_exptl_crystal_colour red
_exptl_crystal_density_diffrn 1.636
_exptl_crystal_density_method 'not measured'
_exptl_crystal_description plate
_exptl_crystal_F_000 668
_exptl_crystal_size_max .220
_exptl_crystal_size_mid .180
_exptl_crystal_size_min .100
_refine_diff_density_max 1.080
_refine_diff_density_min -0.777
_refine_diff_density_rms 0.079
_refine_ls_extinction_method none
_refine_ls_goodness_of_fit_ref 1.036
_refine_ls_hydrogen_treatment mixed
_refine_ls_matrix_type full
_refine_ls_number_parameters 329
_refine_ls_number_reflns 4804
_refine_ls_number_restraints 0
_refine_ls_restrained_S_all 1.036
_refine_ls_R_factor_all 0.0181
_refine_ls_R_factor_gt 0.0173
_refine_ls_shift/su_max 0.002
_refine_ls_shift/su_mean 0.000
_refine_ls_structure_factor_coef Fsqd
_refine_ls_weighting_details 'calc w=1/[\s^2^(Fo^2^)+(0.0203P)^2^+1.0175P] where P=(Fo^2^+2Fc^2^)/3'
_refine_ls_weighting_scheme calc
_refine_ls_wR_factor_gt 0.0445
_refine_ls_wR_factor_ref 0.0449
_reflns_number_gt 4664
_reflns_number_total 4804
_reflns_threshold_expression >2\s(I)
_cod_data_source_file om400688v_si_002.cif
_cod_data_source_block 6a
_cod_depositor_comments
;
The following automatic conversions were performed:

'_symmetry_cell_setting' value 'Triclinic' changed to 'triclinic'
according to /home/saulius/struct/CIF-dictionaries/cif_core.dic
dictionary named 'cif_core.dic' version 2.4.2 from 2011-04-26.

Automatic conversion script
Id: cif_fix_values 1891 2012-01-12 08:04:46Z andrius 
;
_cod_original_sg_symbol_H-M P-1
_cod_database_code 4081198

loop_
_symmetry_equiv_pos_as_xyz
'x, y, z'
'-x, -y, -z'

loop_
_atom_site_label
_atom_site_type_symbol
_atom_site_fract_x
_atom_site_fract_y
_atom_site_fract_z
_atom_site_U_iso_or_equiv
_atom_site_adp_type
_atom_site_occupancy
_atom_site_symmetry_multiplicity
_atom_site_calc_flag
_atom_site_refinement_flags
Ir1 Ir 0.456448(11) 0.516881(10) 0.318124(5) 0.01444(5) Uani 1 1 d .
P1 P 0.67945(8) 0.28186(8) 0.32405(4) 0.01447(14) Uani 1 1 d .
C30 C 0.2879(3) 0.7158(3) 0.30754(15) 0.0215(6) Uani 1 1 d .
O1 O 0.1890(3) 0.8344(3) 0.30347(12) 0.0360(5) Uani 1 1 d .
C5 C 0.7691(4) 0.3715(3) 0.10668(15) 0.0277(6) Uani 1 1 d .
H99A H 0.6894 0.3686 0.0774 0.033 Uiso 1 1 calc R
H99B H 0.8110 0.4540 0.0852 0.033 Uiso 1 1 calc R
C31 C 0.3896(3) 0.4884(3) 0.41907(15) 0.0168(5) Uani 1 1 d .
N1 N 0.5513(3) 0.5172(3) 0.20820(12) 0.0181(5) Uani 1 1 d .
O2 O 0.3529(2) 0.4614(2) 0.48064(10) 0.0237(4) Uani 1 1 d .
C12 C 0.8253(3) 0.2806(3) 0.38223(14) 0.0163(5) Uani 1 1 d .
C13 C 0.9172(3) 0.3789(3) 0.35869(15) 0.0200(6) Uani 1 1 d .
H13 H 0.9069 0.4373 0.3134 0.024 Uiso 1 1 calc R
C2 C 0.7732(3) 0.2747(3) 0.23153(14) 0.0168(5) Uani 1 1 d .
C1 C 0.6895(3) 0.3944(3) 0.18594(14) 0.0185(5) Uani 1 1 d .
C18 C 0.4629(3) 0.6262(3) 0.15359(14) 0.0179(5) Uani 1 1 d .
C17 C 0.8404(3) 0.1956(3) 0.45052(14) 0.0190(5) Uani 1 1 d .
H20 H 0.7781 0.1315 0.4672 0.023 Uiso 1 1 calc R
C23 C 0.4815(3) 0.7709(3) 0.13633(15) 0.0219(6) Uani 1 1 d .
C7 C 0.4648(4) 0.1166(3) 0.37583(15) 0.0241(6) Uani 1 1 d .
H22 H 0.3792 0.2125 0.3770 0.029 Uiso 1 1 calc R
C3 C 0.9205(3) 0.1566(3) 0.19072(15) 0.0218(6) Uani 1 1 d .
H23A H 0.9108 0.0550 0.2001 0.026 Uiso 1 1 calc R
H23B H 1.0249 0.1507 0.2045 0.026 Uiso 1 1 calc R
C16 C 0.9484(3) 0.2061(3) 0.49399(15) 0.0222(6) Uani 1 1 d .
H25 H 0.9588 0.1483 0.5394 0.027 Uiso 1 1 calc R
C6 C 0.6305(3) 0.1078(3) 0.35501(14) 0.0179(5) Uani 1 1 d .
C20 C 0.2530(3) 0.7012(3) 0.07372(15) 0.0220(6) Uani 1 1 d .
H27 H 0.1756 0.6795 0.0531 0.026 Uiso 1 1 calc R
C15 C 1.0404(3) 0.3022(3) 0.46995(15) 0.0230(6) Uani 1 1 d .
H30 H 1.1135 0.3081 0.4990 0.028 Uiso 1 1 calc R
C24 C 0.6050(4) 0.8121(4) 0.16927(18) 0.0322(7) Uani 1 1 d .
H31 H 0.6292 0.7436 0.2144 0.039 Uiso 1 1 calc R
C27 C 0.1781(5) 0.4424(4) 0.19990(17) 0.0414(9) Uani 1 1 d .
H33A H 0.1935 0.4781 0.2429 0.062 Uiso 1 1 calc R
H33B H 0.1684 0.3421 0.2123 0.062 Uiso 1 1 calc R
H33C H 0.0780 0.5136 0.1824 0.062 Uiso 1 1 calc R
C22 C 0.3836(4) 0.8783(3) 0.08728(16) 0.0265(6) Uani 1 1 d .
H34 H 0.3952 0.9746 0.0749 0.032 Uiso 1 1 calc R
C29 C 0.3100(4) 0.3681(4) 0.07173(16) 0.0314(7) Uani 1 1 d .
H35A H 0.2086 0.4339 0.0536 0.047 Uiso 1 1 calc R
H35B H 0.3065 0.2657 0.0850 0.047 Uiso 1 1 calc R
H35C H 0.4038 0.3645 0.0340 0.047 Uiso 1 1 calc R
C4 C 0.9094(5) 0.2193(5) 0.11060(18) 0.0494(10) Uani 1 1 d .
H36A H 1.0138 0.2323 0.0872 0.059 Uiso 1 1 calc R
H36B H 0.8902 0.1465 0.0845 0.059 Uiso 1 1 calc R
C21 C 0.2698(4) 0.8440(3) 0.05692(16) 0.0259(6) Uani 1 1 d .
H37 H 0.2043 0.9176 0.0250 0.031 Uiso 1 1 calc R
C19 C 0.3501(3) 0.5885(3) 0.12113(14) 0.0191(5) Uani 1 1 d .
C14 C 1.0237(3) 0.3896(3) 0.40272(16) 0.0240(6) Uani 1 1 d .
H41 H 1.0840 0.4556 0.3870 0.029 Uiso 1 1 calc R
C11 C 0.7566(4) -0.0364(3) 0.35349(16) 0.0257(6) Uani 1 1 d .
H42 H 0.8677 -0.0437 0.3397 0.031 Uiso 1 1 calc R
C9 C 0.5517(5) -0.1593(4) 0.39345(18) 0.0384(8) Uani 1 1 d .
H44 H 0.5255 -0.2488 0.4066 0.046 Uiso 1 1 calc R
C25 C 0.3280(4) 0.4322(3) 0.13968(15) 0.0248(6) Uani 1 1 d .
H45 H 0.4282 0.3594 0.1590 0.030 Uiso 1 1 calc R
C10 C 0.7170(5) -0.1699(3) 0.37255(18) 0.0361(8) Uani 1 1 d .
H46 H 0.8015 -0.2664 0.3713 0.043 Uiso 1 1 calc R
C26 C 0.5388(4) 0.9779(4) 0.18933(18) 0.0389(9) Uani 1 1 d .
H48A H 0.5289 1.0472 0.1451 0.058 Uiso 1 1 calc R
H48B H 0.6145 0.9926 0.2164 0.058 Uiso 1 1 calc R
H48C H 0.4310 0.9987 0.2192 0.058 Uiso 1 1 calc R
C8 C 0.4272(4) -0.0181(4) 0.39487(17) 0.0344(7) Uani 1 1 d .
H49 H 0.3164 -0.0119 0.4087 0.041 Uiso 1 1 calc R
C28 C 0.7685(5) 0.7847(6) 0.1163(3) 0.0706(15) Uani 1 1 d .
H51A H 0.8175 0.6772 0.1078 0.106 Uiso 1 1 calc R
H51B H 0.8441 0.8135 0.1374 0.106 Uiso 1 1 calc R
H51C H 0.7468 0.8461 0.0704 0.106 Uiso 1 1 calc R

loop_
_atom_site_aniso_label
_atom_site_aniso_U_11
_atom_site_aniso_U_22
_atom_site_aniso_U_33
_atom_site_aniso_U_23
_atom_site_aniso_U_13
_atom_site_aniso_U_12
Ir1 0.01560(6) 0.01287(7) 0.01445(7) 0.00065(4) -0.00295(4) -0.00489(5)
P1 0.0158(3) 0.0130(3) 0.0150(3) 0.0009(3) -0.0035(3) -0.0057(3)
C30 0.0229(14) 0.0189(15) 0.0182(14) 0.0029(11) -0.0024(11) -0.0041(12)
O1 0.0321(12) 0.0264(13) 0.0347(13) 0.0031(10) -0.0021(9) 0.0032(10)
C5 0.0370(17) 0.0205(15) 0.0187(15) -0.0011(12) 0.0028(12) -0.0059(13)
C31 0.0147(12) 0.0129(13) 0.0219(15) -0.0013(11) -0.0033(10) -0.0036(10)
N1 0.0233(12) 0.0174(12) 0.0111(11) 0.0020(9) -0.0031(9) -0.0053(10)
O2 0.0265(10) 0.0240(11) 0.0169(11) 0.0009(8) -0.0006(8) -0.0068(9)
C12 0.0137(12) 0.0140(13) 0.0195(13) -0.0025(10) -0.0031(10) -0.0024(10)
C13 0.0180(13) 0.0208(14) 0.0200(14) 0.0012(11) -0.0025(10) -0.0069(11)
C2 0.0186(13) 0.0163(13) 0.0162(13) -0.0011(11) -0.0026(10) -0.0070(11)
C1 0.0241(14) 0.0181(14) 0.0170(13) -0.0015(11) -0.0018(11) -0.0121(11)
C18 0.0187(13) 0.0178(13) 0.0147(13) 0.0007(10) -0.0027(10) -0.0042(11)
C17 0.0226(14) 0.0148(13) 0.0197(14) -0.0011(11) -0.0042(11) -0.0062(11)
C23 0.0298(15) 0.0191(14) 0.0181(14) 0.0008(11) -0.0059(11) -0.0101(12)
C7 0.0294(15) 0.0240(15) 0.0217(15) 0.0004(12) -0.0025(12) -0.0142(12)
C3 0.0230(14) 0.0183(14) 0.0221(15) -0.0023(11) -0.0019(11) -0.0054(11)
C16 0.0258(14) 0.0197(14) 0.0184(14) 0.0001(11) -0.0074(11) -0.0035(12)
C6 0.0278(14) 0.0146(13) 0.0150(13) 0.0021(10) -0.0086(11) -0.0102(11)
C20 0.0207(14) 0.0265(15) 0.0177(14) -0.0035(11) -0.0047(11) -0.0054(12)
C15 0.0200(14) 0.0250(15) 0.0256(15) -0.0053(12) -0.0088(11) -0.0056(11)
C24 0.0463(19) 0.0252(16) 0.0343(18) 0.0095(13) -0.0227(14) -0.0195(14)
C27 0.059(2) 0.057(2) 0.0260(17) -0.0008(16) 0.0007(15) -0.045(2)
C22 0.0401(17) 0.0144(14) 0.0258(15) 0.0024(12) -0.0114(13) -0.0087(12)
C29 0.050(2) 0.0255(16) 0.0248(16) 0.0003(13) -0.0104(14) -0.0191(15)
C4 0.042(2) 0.057(3) 0.0199(17) -0.0054(16) -0.0035(14) 0.0164(18)
C21 0.0322(16) 0.0201(15) 0.0218(15) 0.0004(12) -0.0119(12) -0.0019(12)
C19 0.0204(13) 0.0208(14) 0.0149(13) -0.0026(11) 0.0013(10) -0.0075(11)
C14 0.0203(14) 0.0257(15) 0.0291(16) -0.0032(12) -0.0029(11) -0.0117(12)
C11 0.0322(16) 0.0206(15) 0.0281(16) -0.0014(12) -0.0154(12) -0.0085(12)
C9 0.070(2) 0.0308(18) 0.0336(18) 0.0115(14) -0.0253(17) -0.0365(18)
C25 0.0358(16) 0.0242(15) 0.0204(15) 0.0029(12) -0.0082(12) -0.0176(13)
C10 0.061(2) 0.0140(15) 0.0392(19) 0.0033(13) -0.0299(16) -0.0103(14)
C26 0.048(2) 0.040(2) 0.039(2) -0.0109(17) -0.0077(17) -0.0235(19)
C8 0.047(2) 0.0375(19) 0.0302(17) 0.0059(14) -0.0065(14) -0.0312(17)
C28 0.032(2) 0.067(3) 0.125(4) -0.056(3) -0.010(2) -0.014(2)

loop_
_atom_type_symbol
_atom_type_description
_atom_type_scat_dispersion_real
_atom_type_scat_dispersion_imag
_atom_type_scat_source
C C 0.0033 0.0016 'International Tables Vol C Tables 4.2.6.8 and 6.1.1.4'
H H 0.0000 0.0000 'International Tables Vol C Tables 4.2.6.8 and 6.1.1.4'
N N 0.0061 0.0033 'International Tables Vol C Tables 4.2.6.8 and 6.1.1.4'
O O 0.0106 0.0060 'International Tables Vol C Tables 4.2.6.8 and 6.1.1.4'
P P 0.1023 0.0942 'International Tables Vol C Tables 4.2.6.8 and 6.1.1.4'
Ir Ir -1.4442 7.9887 'International Tables Vol C Tables 4.2.6.8 and 6.1.1.4'

loop_
_geom_angle_atom_site_label_1
_geom_angle_atom_site_label_2
_geom_angle_atom_site_label_3
_geom_angle
C31 Ir1 C30 93.71(12)
C31 Ir1 N1 172.14(10)
C30 Ir1 N1 94.06(10)
C31 Ir1 P1 90.05(8)
C30 Ir1 P1 174.97(8)
N1 Ir1 P1 82.26(7)
C2 P1 C6 109.23(12)
C2 P1 C12 110.52(12)
C6 P1 C12 105.51(12)
C2 P1 Ir1 101.04(9)
C6 P1 Ir1 117.75(10)
C12 P1 Ir1 112.73(9)
O1 C30 Ir1 177.7(3)
C4 C5 C1 104.5(2)
C4 C5 H99A 110.9
C1 C5 H99A 110.9
C4 C5 H99B 110.9
C1 C5 H99B 110.9
H99A C5 H99B 108.9
O2 C31 Ir1 175.8(2)
C1 N1 C18 119.2(2)
C1 N1 Ir1 117.75(17)
C18 N1 Ir1 122.20(17)
C17 C12 C13 119.2(2)
C17 C12 P1 123.16(19)
C13 C12 P1 117.5(2)
C14 C13 C12 120.2(3)
C14 C13 H13 119.9
C12 C13 H13 119.9
C1 C2 C3 112.8(2)
C1 C2 P1 113.8(2)
C3 C2 P1 133.3(2)
C2 C1 N1 125.0(2)
C2 C1 C5 110.3(2)
N1 C1 C5 124.6(2)
C23 C18 C19 120.9(2)
C23 C18 N1 120.0(2)
C19 C18 N1 119.0(2)
C16 C17 C12 120.2(2)
C16 C17 H20 119.9
C12 C17 H20 119.9
C22 C23 C18 118.4(2)
C22 C23 C24 120.0(2)
C18 C23 C24 121.7(2)
C8 C7 C6 120.0(3)
C8 C7 H22 120.0
C6 C7 H22 120.0
C2 C3 C4 102.7(2)
C2 C3 H23A 111.2
C4 C3 H23A 111.2
C2 C3 H23B 111.2
C4 C3 H23B 111.2
H23A C3 H23B 109.1
C15 C16 C17 120.3(3)
C15 C16 H25 119.9
C17 C16 H25 119.9
C11 C6 C7 119.2(2)
C11 C6 P1 120.4(2)
C7 C6 P1 120.3(2)
C21 C20 C19 121.1(3)
C21 C20 H27 119.5
C19 C20 H27 119.5
C16 C15 C14 119.9(2)
C16 C15 H30 120.0
C14 C15 H30 120.0
C26 C24 C23 113.3(3)
C26 C24 C28 109.0(3)
C23 C24 C28 110.5(3)
C26 C24 H31 107.9
C23 C24 H31 107.9
C28 C24 H31 107.9
C25 C27 H33A 109.5
C25 C27 H33B 109.5
H33A C27 H33B 109.5
C25 C27 H33C 109.5
H33A C27 H33C 109.5
H33B C27 H33C 109.5
C21 C22 C23 121.1(3)
C21 C22 H34 119.5
C23 C22 H34 119.5
C25 C29 H35A 109.5
C25 C29 H35B 109.5
H35A C29 H35B 109.5
C25 C29 H35C 109.5
H35A C29 H35C 109.5
H35B C29 H35C 109.5
C5 C4 C3 109.7(3)
C5 C4 H36A 109.7
C3 C4 H36A 109.7
C5 C4 H36B 109.7
C3 C4 H36B 109.7
H36A C4 H36B 108.2
C20 C21 C22 120.2(3)
C20 C21 H37 119.9
C22 C21 H37 119.9
C20 C19 C18 118.3(2)
C20 C19 C25 120.2(2)
C18 C19 C25 121.4(2)
C15 C14 C13 120.2(2)
C15 C14 H41 119.9
C13 C14 H41 119.9
C6 C11 C10 120.1(3)
C6 C11 H42 120.0
C10 C11 H42 120.0
C8 C9 C10 120.2(3)
C8 C9 H44 119.9
C10 C9 H44 119.9
C19 C25 C27 110.5(2)
C19 C25 C29 112.3(2)
C27 C25 C29 110.4(2)
C19 C25 H45 107.8
C27 C25 H45 107.8
C29 C25 H45 107.8
C9 C10 C11 120.0(3)
C9 C10 H46 120.0
C11 C10 H46 120.0
C24 C26 H48A 109.5
C24 C26 H48B 109.5
H48A C26 H48B 109.5
C24 C26 H48C 109.5
H48A C26 H48C 109.5
H48B C26 H48C 109.5
C9 C8 C7 120.4(3)
C9 C8 H49 119.8
C7 C8 H49 119.8
C24 C28 H51A 109.5
C24 C28 H51B 109.5
H51A C28 H51B 109.5
C24 C28 H51C 109.5
H51A C28 H51C 109.5
H51B C28 H51C 109.5

loop_
_geom_bond_atom_site_label_1
_geom_bond_atom_site_label_2
_geom_bond_distance
Ir1 C31 1.859(3)
Ir1 C30 1.905(3)
Ir1 N1 2.047(2)
Ir1 P1 2.3373(12)
P1 C2 1.752(3)
P1 C6 1.811(3)
P1 C12 1.815(3)
C30 O1 1.127(4)
C5 C4 1.496(5)
C5 C1 1.511(4)
C5 H99A 0.9700
C5 H99B 0.9700
C31 O2 1.140(3)
N1 C1 1.367(4)
N1 C18 1.436(3)
C12 C17 1.390(4)
C12 C13 1.398(4)
C13 C14 1.387(4)
C13 H13 0.9300
C2 C1 1.358(4)
C2 C3 1.507(4)
C18 C23 1.401(4)
C18 C19 1.414(4)
C17 C16 1.389(4)
C17 H20 0.9300
C23 C22 1.397(4)
C23 C24 1.520(4)
C7 C8 1.391(4)
C7 C6 1.393(4)
C7 H22 0.9300
C3 C4 1.520(4)
C3 H23A 0.9700
C3 H23B 0.9700
C16 C15 1.383(4)
C16 H25 0.9300
C6 C11 1.390(4)
C20 C21 1.377(4)
C20 C19 1.394(4)
C20 H27 0.9300
C15 C14 1.383(4)
C15 H30 0.9300
C24 C26 1.518(4)
C24 C28 1.523(5)
C24 H31 0.9800
C27 C25 1.528(4)
C27 H33A 0.9600
C27 H33B 0.9600
C27 H33C 0.9600
C22 C21 1.381(4)
C22 H34 0.9300
C29 C25 1.534(4)
C29 H35A 0.9600
C29 H35B 0.9600
C29 H35C 0.9600
C4 H36A 0.9700
C4 H36B 0.9700
C21 H37 0.9300
C19 C25 1.521(4)
C14 H41 0.9300
C11 C10 1.390(4)
C11 H42 0.9300
C9 C8 1.364(5)
C9 C10 1.385(5)
C9 H44 0.9300
C25 H45 0.9800
C10 H46 0.9300
C26 H48A 0.9600
C26 H48B 0.9600
C26 H48C 0.9600
C8 H49 0.9300
C28 H51A 0.9600
C28 H51B 0.9600
C28 H51C 0.9600
